data_4117220
loop_
_publ_author_name
'Norikazu Ueyama'
'Nami Nishikawa'
'Yusuke Yamada'
'Taka-aki Okamura'
'Akira Nakamura'

_publ_contact_author
;
 Akira Nakamura
 Department of Macromolecular Science
 Facalty of Science
 Osaka University
 Toyonaka, Osaka 560
 Japan
;
_publ_contact_author_email anaka@chem.sci.osaka-u.ac.jp.
_publ_contact_author_fax +81-6-850-5474
_publ_contact_author_phone +81-6-850-5449
_publ_section_title
;
 Cytochrome P-450 Model (Porphinato)(thiolato)iron(III) Complexes with
 Single and Double NH...S Hydrogen Bonds at the Thiolate Site
;
_journal_name_full 'Journal of the American Chemical Society'
_journal_page_first 12826
_journal_page_last 12827
_journal_paper_doi 10.1021/ja9622970
_journal_volume 118
_journal_year 1996
_chemical_formula_sum 'C47.5 H53 F3 Fe N5 O S'
_space_group_IT_number 2
_symmetry_cell_setting triclinic
_symmetry_Int_Tables_number 2
_symmetry_space_group_name_Hall '-P 1'
_symmetry_space_group_name_H-M 'P -1'
_audit_creation_date 'Thu Jun 19 11:34:14 1996'
_audit_creation_method 'from TEXRAY.INF file'
_cell_angle_alpha 90.82(2)
_cell_angle_beta 101.77(2)
_cell_angle_gamma 100.65(2)
_cell_formula_units_Z 2.00
_cell_length_a 13.304(4)
_cell_length_b 20.151(5)
_cell_length_c 9.201(2)
_cell_measurement_reflns_used 25
_cell_measurement_temperature 296
_cell_measurement_theta_max 29.92
_cell_measurement_theta_min 20.17
_cell_volume 2369.8(11)
_computing_cell_refinement 'MSC/AFC Diffractometer Control'
_computing_data_collection 'MSC/AFC Diffractometer Control'
_computing_data_reduction 'teXsan: PROCESS (MSC)'
_computing_publication_material 'teXsan: FINISH (MSC)'
_computing_structure_refinement 'teXsan: LS (MSC)'
_computing_structure_solution 'DIRDIF92 (ORIENT)'
_diffrn_ambient_temperature 296
_diffrn_measurement_device AFC7R
_diffrn_measurement_method 'omega/2-theta scans'
_diffrn_orient_matrix_UB_11 0.03579
_diffrn_orient_matrix_UB_12 -0.06954
_diffrn_orient_matrix_UB_13 0.00189
_diffrn_orient_matrix_UB_21 -0.03956
_diffrn_orient_matrix_UB_22 -0.03136
_diffrn_orient_matrix_UB_23 -0.03010
_diffrn_orient_matrix_UB_31 0.01684
_diffrn_orient_matrix_UB_32 -0.02056
_diffrn_orient_matrix_UB_33 -0.10796
_diffrn_radiation_monochromator graphite
_diffrn_radiation_source 'X-ray tube'
_diffrn_radiation_type MoKalpha
_diffrn_radiation_wavelength 0.7107
_diffrn_reflns_av_R_equivalents 7.1
_diffrn_reflns_number 8725
_diffrn_reflns_theta_max 25
_diffrn_standards_decay_% 0
_diffrn_standards_interval_count 150
_diffrn_standards_number 3
_exptl_absorpt_coefficient_mu 43.1
_exptl_absorpt_correction_type psi-scan
_exptl_crystal_colour black
_exptl_crystal_density_diffrn 1.354
_exptl_crystal_description plate
_exptl_crystal_F_000 1008.00
_exptl_crystal_size_max 0.600
_exptl_crystal_size_min 0.200
_refine_diff_density_max 0.57
_refine_diff_density_min -0.33
_refine_ls_extinction_coef no
_refine_ls_extinction_method Zachariasen_type_2_gaussian_isotropic
_refine_ls_goodness_of_fit_obs 1.810
_refine_ls_matrix_type full
_refine_ls_number_parameters 566
_refine_ls_number_reflns 2965
_refine_ls_number_restraints 0
_refine_ls_R_factor_obs 0.0630
_refine_ls_shift/esd_max 1.54
_refine_ls_structure_factor_coef F
_refine_ls_weighting_scheme sigma
_refine_ls_wR_factor_obs 0.0690
_cod_data_source_file ja9622970_1.cif
_cod_data_source_block Fe(OEP){S-2,6-(CF3CONH)2C6H3}-1/2toluene
_cod_depositor_comments
;
 Changing the _atom_site_label data item values to match the ones in
 related data items (e. g. _atom_site_aniso_label) and correcting typos
 in the _geom_angle_atom_site_label_* data item values.

 Antanas Vaitkus,
 2017-01-05

The following conversions were performed:

'_atom_site_thermal_displace_type' tag value 'Uij' was replaced with
'Uani' value 121 times.

Antanas Vaitkus, 2014-02-17 
;
_cod_original_cell_volume 2369(1)
_cod_original_sg_symbol_H-M 'P -1 '
_cod_original_formula_sum 'C47.5 H53 N5 O F3 S Fe'
_cod_database_code 4117220

loop_
_symmetry_equiv_pos_as_xyz
'   +x,   +y,   +z'
'   -x,   -y,   -z'

loop_
_atom_site_aniso_label
_atom_site_aniso_U_11
_atom_site_aniso_U_22
_atom_site_aniso_U_33
_atom_site_aniso_U_12
_atom_site_aniso_U_13
_atom_site_aniso_U_23
Fe(1) 0.042(1) 0.042(1) 0.045(1) 0.0117(7) -0.0096(7) -0.0063(7)
S(1) 0.049(2) 0.050(2) 0.043(2) 0.009(1) -0.005(1) -0.004(1)
F(1) 0.147(8) 0.142(7) 0.098(6) 0.095(6) -0.008(6) -0.018(5)
F(2) 0.23(1) 0.122(7) 0.119(7) 0.113(8) -0.016(7) 0.008(6)
F(3) 0.15(1) 0.19(1) 0.29(1) 0.025(8) 0.14(1) -0.02(1)
F(4) 0.132(7) 0.072(5) 0.148(7) 0.042(5) -0.066(6) -0.013(5)
F(5) 0.102(7) 0.125(7) 0.18(1) 0.058(6) 0.028(6) 0.028(6)
F(6) 0.141(7) 0.080(6) 0.135(7) 0.015(5) 0.004(6) 0.042(5)
O(1) 0.085(7) 0.123(8) 0.142(9) 0.051(6) -0.049(6) -0.011(7)
O(2) 0.15(1) 0.071(7) 0.136(9) 0.041(6) -0.043(7) -0.043(6)
N(1) 0.049(6) 0.072(7) 0.056(6) 0.022(5) -0.007(5) -0.001(5)
N(1p) 0.039(5) 0.050(5) 0.042(5) 0.010(4) -0.004(4) -0.009(4)
N(2) 0.062(6) 0.041(6) 0.074(7) 0.018(5) -0.013(5) -0.007(5)
N(2p) 0.046(5) 0.030(5) 0.043(5) 0.010(4) -0.005(4) -0.007(4)
N(3p) 0.043(5) 0.038(5) 0.041(5) 0.013(4) -0.003(4) -0.003(4)
N(4p) 0.053(5) 0.045(5) 0.041(5) 0.015(4) -0.002(4) -0.008(4)
C(1a) 0.038(6) 0.040(6) 0.055(7) 0.016(5) -0.001(5) -0.001(5)
C(1b) 0.051(7) 0.042(7) 0.056(8) 0.009(6) -0.010(6) 0.001(6)
C(1m) 0.045(6) 0.047(7) 0.041(7) 0.004(5) -0.004(5) -0.006(5)
C(2b) 0.053(7) 0.060(8) 0.050(7) 0.011(6) -0.008(5) -0.001(6)
C(2a) 0.043(7) 0.051(7) 0.045(7) 0.008(6) -0.008(5) -0.002(6)
C(2m) 0.050(7) 0.050(7) 0.063(8) 0.026(6) -0.012(6) -0.004(6)
C(3a) 0.045(6) 0.030(6) 0.054(7) 0.002(5) 0.004(5) -0.011(5)
C(3b) 0.058(7) 0.036(6) 0.053(7) 0.001(6) 0.004(6) -0.014(5)
C(3m) 0.043(6) 0.061(7) 0.044(7) 0.011(6) -0.005(5) -0.011(6)
C(4b) 0.045(7) 0.041(7) 0.071(8) 0.016(6) -0.001(6) -0.011(6)
C(4a) 0.045(6) 0.033(6) 0.058(7) 0.013(5) -0.001(5) -0.007(5)
C(4m) 0.052(7) 0.052(7) 0.061(8) 0.028(6) 0.002(6) -0.003(6)
C(5a) 0.036(6) 0.049(7) 0.041(7) 0.008(5) -0.008(5) -0.009(5)
C(5b) 0.047(7) 0.048(7) 0.052(7) 0.010(6) -0.005(5) 0.005(6)
C(6a) 0.043(7) 0.057(7) 0.041(7) 0.006(6) 0.006(5) -0.003(6)
C(6b) 0.051(7) 0.056(7) 0.042(7) 0.013(6) 0.001(5) 0.002(6)
C(7a) 0.049(7) 0.045(7) 0.051(7) 0.006(6) 0.008(6) -0.009(5)
C(7b) 0.069(8) 0.066(8) 0.048(8) 0.025(7) 0.006(6) -0.014(6)
C(8a) 0.040(6) 0.049(7) 0.057(7) 0.017(5) -0.000(5) -0.013(6)
C(8b) 0.064(8) 0.051(7) 0.058(8) 0.020(6) 0.006(6) -0.010(6)
C(11) 0.042(6) 0.047(7) 0.039(6) -0.005(5) 0.000(5) -0.009(5)
C(12) 0.037(6) 0.052(7) 0.059(7) 0.009(6) 0.000(6) 0.006(6)
C(13) 0.049(7) 0.067(8) 0.065(8) -0.001(6) -0.022(6) 0.005(7)
C(14) 0.09(1) 0.07(1) 0.068(9) 0.009(8) -0.028(7) -0.008(7)
C(15) 0.076(8) 0.045(7) 0.063(8) -0.003(6) -0.013(6) -0.009(6)
C(16) 0.058(7) 0.045(7) 0.043(7) 0.005(6) -0.001(5) -0.006(5)
C(17) 0.07(1) 0.061(9) 0.09(1) 0.029(7) 0.008(8) 0.014(7)
C(18) 0.07(1) 0.10(1) 0.12(1) 0.05(1) 0.02(1) 0.04(1)
C(27) 0.08(1) 0.06(1) 0.09(1) 0.022(8) 0.001(8) -0.002(8)
C(28) 0.10(1) 0.06(1) 0.10(1) 0.03(1) -0.00(1) 0.012(9)

loop_
_atom_site_label
_atom_site_fract_x
_atom_site_fract_y
_atom_site_fract_z
_atom_site_thermal_displace_type
Fe(1) 0.1394(1) 0.20486(7) 0.1593(2) Uani
S(1) 0.2719(2) 0.2828(1) 0.0844(3) Uani
F(1) 0.4648(7) 0.1355(4) 0.0836(8) Uani
F(2) 0.5636(8) 0.0989(4) 0.251(1) Uani
F(3) 0.6251(8) 0.1729(5) 0.124(1) Uani
F(4) 0.0967(6) 0.4364(4) 0.0241(9) Uani
F(5) 0.0740(6) 0.5104(4) 0.176(1) Uani
F(6) 0.1806(6) 0.5374(4) 0.038(1) Uani
O(1) 0.6109(7) 0.2229(5) 0.408(1) Uani
O(2) 0.2765(8) 0.5166(4) 0.329(1) Uani
N(1) 0.4589(6) 0.2393(5) 0.2601(9) Uani
N(1p) 0.0194(6) 0.2125(4) -0.0166(8) Uani
N(2) 0.2512(6) 0.4111(4) 0.225(1) Uani
N(2p) 0.1522(5) 0.1172(3) 0.0555(8) Uani
N(3p) 0.2110(5) 0.1700(4) 0.3544(8) Uani
N(4p) 0.0772(6) 0.2644(4) 0.2836(8) Uani
C(1a) -0.0450(7) 0.2596(5) -0.029(1) Uani
C(1b) -0.1016(8) 0.2581(5) -0.181(1) Uani
C(1m) 0.0471(7) 0.1289(5) -0.191(1) Uani
C(2b) -0.0750(8) 0.2104(5) -0.260(1) Uani
C(2a) 0.0036(7) 0.1817(5) -0.159(1) Uani
C(2m) 0.2669(7) 0.0731(5) 0.259(1) Uani
C(3a) 0.1156(7) 0.0971(4) -0.095(1) Uani
C(3b) 0.1548(8) 0.0395(5) -0.131(1) Uani
C(3m) 0.1829(7) 0.2546(5) 0.527(1) Uani
C(4b) 0.2187(7) 0.0239(5) -0.005(1) Uani
C(4a) 0.2160(7) 0.0717(4) 0.109(1) Uani
C(4m) -0.0502(7) 0.3019(5) 0.084(1) Uani
C(5a) 0.2632(7) 0.1167(5) 0.371(1) Uani
C(5b) 0.3152(7) 0.1147(5) 0.525(1) Uani
C(6a) 0.2277(7) 0.2008(5) 0.495(1) Uani
C(6b) 0.2942(7) 0.1665(5) 0.600(1) Uani
C(7a) 0.1120(8) 0.2830(5) 0.433(1) Uani
C(7b) 0.0617(8) 0.3359(5) 0.473(1) Uani
C(8a) 0.0038(7) 0.3052(5) 0.232(1) Uani
C(8b) -0.0064(8) 0.3485(5) 0.351(1) Uani
C(11) 0.3514(7) 0.3226(5) 0.253(1) Uani
C(12) 0.4388(7) 0.2968(5) 0.328(1) Uani
C(13) 0.5034(8) 0.3303(6) 0.456(1) Uani
C(14) 0.482(1) 0.3883(6) 0.507(1) Uani
C(15) 0.3988(9) 0.4155(5) 0.438(1) Uani
C(16) 0.3346(8) 0.3837(5) 0.309(1) Uani
C(17) 0.541(1) 0.2091(6) 0.299(1) Uani
C(18) 0.549(1) 0.1547(8) 0.192(2) Uani
C(27) 0.233(1) 0.4722(6) 0.237(1) Uani
C(28) 0.144(1) 0.4888(7) 0.118(2) Uani
C(111) -0.182(1) 0.3029(6) -0.232(1) Uani
C(112) -0.286(1) 0.2795(7) -0.191(1) Uani
C(121) -0.1128(9) 0.1887(5) -0.424(1) Uani
C(122) -0.1964(9) 0.1264(6) -0.450(1) Uani
C(131) 0.1289(8) 0.0027(5) -0.284(1) Uani
C(132) 0.023(1) -0.0460(6) -0.308(1) Uani
C(141) 0.285(1) -0.0305(5) 0.010(1) Uani
C(142) 0.223(1) -0.0926(8) 0.039(2) Uani
C(151) 0.3780(9) 0.0630(5) 0.589(1) Uani
C(152) 0.493(1) 0.0841(7) 0.607(2) Uani
C(161) 0.3294(8) 0.1882(6) 0.762(1) Uani
C(162) 0.423(1) 0.2458(6) 0.789(1) Uani
C(171) 0.083(1) 0.3700(6) 0.628(1) Uani
C(172) 0.180(1) 0.4248(7) 0.654(1) Uani
C(181) -0.080(1) 0.3978(6) 0.335(1) Uani
C(182) -0.189(1) 0.3655(8) 0.343(2) Uani
C(201) 0.535(2) 0.492(1) 0.111(2) Uani
C(202) 0.500(2) 0.553(1) 0.083(2) Uani
C(203) 0.446(2) 0.563(1) -0.059(2) Uani
C(204) 0.408(3) 0.630(1) -0.090(4) Uani
H(1) 0.4064 0.2182 0.1724 Uani
H(2) 0.2021 0.3802 0.1482 Uani
H(3) 0.0276 0.1108 -0.2950 Uani
H(4) 0.3097 0.0387 0.2869 Uani
H(5) 0.2053 0.2744 0.6288 Uani
H(6) -0.0979 0.3338 0.0604 Uani
H(7) 0.5634 0.3127 0.5101 Uani
H(8) 0.5263 0.4125 0.5979 Uani
H(9) 0.3839 0.4576 0.4794 Uani
H(10) -0.1572 0.3490 -0.1921 Uani
H(11) -0.1977 0.3051 -0.3396 Uani
H(12) -0.1378 0.2243 -0.4794 Uani
H(13) -0.0542 0.1791 -0.4662 Uani
H(14) 0.1251 0.0359 -0.3626 Uani
H(15) 0.1817 -0.0214 -0.2987 Uani
H(16) 0.3099 -0.0383 -0.0789 Uani
H(17) 0.3479 -0.0187 0.0897 Uani
H(18) 0.3637 0.0504 0.6846 Uani
H(19) 0.3562 0.0212 0.5250 Uani
H(20) 0.2726 0.2027 0.7989 Uani
H(21) 0.3477 0.1515 0.8199 Uani
H(22) 0.0249 0.3893 0.6430 Uani
H(23) 0.0943 0.3376 0.7027 Uani
H(24) -0.0566 0.4334 0.4125 Uani
H(25) -0.0818 0.4200 0.2412 Uani
H(26) -0.3356 0.3081 -0.2225 Uani
H(27) -0.3165 0.2346 -0.2296 Uani
H(28) -0.2763 0.2789 -0.0826 Uani
H(29) -0.2561 0.1341 -0.4090 Uani
H(30) -0.2219 0.1108 -0.5496 Uani
H(31) -0.1724 0.0889 -0.3945 Uani
H(32) -0.0340 -0.0223 -0.2985 Uani
H(33) 0.0011 -0.0699 -0.4042 Uani
H(34) 0.0227 -0.0796 -0.2344 Uani
H(35) 0.1988 -0.0872 0.1358 Uani
H(36) 0.1614 -0.1070 0.0328 Uani
H(37) 0.2596 -0.1302 0.0572 Uani
H(38) 0.5321 0.0508 0.6461 Uani
H(39) 0.5113 0.0954 0.5112 Uani
H(40) 0.5187 0.1247 0.6706 Uani
H(41) 0.4800 0.2335 0.7551 Uani
H(42) 0.4048 0.2846 0.7316 Uani
H(43) 0.4449 0.2621 0.8900 Uani
H(44) 0.2402 0.4083 0.6415 Uani
H(45) 0.1708 0.4600 0.5819 Uani
H(46) 0.1950 0.4479 0.7506 Uani
H(47) -0.2378 0.3959 0.3292 Uani
H(48) -0.2180 0.3298 0.2612 Uani
H(49) -0.1928 0.3435 0.4324 Uani
H(50) 0.5899 0.4948 0.2129 Uani
H(51) 0.5003 0.5777 0.1767 Uani
H(52) 0.5677 0.3968 0.0852 Uani
H(53) 0.4574 0.6660 -0.0388 Uani
H(54) 0.3791 0.6294 -0.1777 Uani
H(55) 0.3506 0.6238 -0.0224 Uani

loop_
_atom_type_symbol
_atom_type_oxidation_number
_atom_type_number_in_cell
_atom_type_scat_dispersion_real
_atom_type_scat_dispersion_imag
_atom_type_scat_source
C 0 95 0.003 0.002 'International Tables'
H 0 106 0.000 0.000 'International Tables'
N 0 10 0.006 0.003 'International Tables'
O 0 2 0.011 0.006 'International Tables'
F 0 6 0.017 0.010 'International Tables'
S 0 2 0.125 0.123 'International Tables'
Fe 0 2 0.346 0.844 'International Tables'

loop_
_geom_angle_atom_site_label_1
_geom_angle_atom_site_label_2
_geom_angle_atom_site_label_3
_geom_angle
_geom_angle_publ_flag
S(1) Fe(1) N(1p) 97.7(2) yes
S(1) Fe(1) N(2p) 101.0(2) yes
S(1) Fe(1) N(3p) 105.2(2) yes
S(1) Fe(1) N(4p) 102.7(2) yes
N(1p) Fe(1) N(2p) 87.5(3) yes
N(1p) Fe(1) N(3p) 157.1(3) yes
N(1p) Fe(1) N(4p) 87.8(3) yes
N(2p) Fe(1) N(3p) 87.5(3) yes
N(2p) Fe(1) N(4p) 156.2(3) yes
N(3p) Fe(1) N(4p) 87.7(3) yes
Fe(1) S(1) C(11) 104.5(3) yes
C(12) N(1) C(17) 128.0(8) yes
Fe(1) N(1p) C(1a) 126.7(6) yes
Fe(1) N(1p) C(2a) 125.5(6) yes
C(1a) N(1p) C(2a) 106.3(7) yes
C(16) N(2) C(27) 127.7(8) yes
Fe(1) N(2p) C(3a) 127.0(6) yes
Fe(1) N(2p) C(4a) 127.8(5) yes
C(3a) N(2p) C(4a) 104.1(7) yes
Fe(1) N(3p) C(5a) 127.2(6) yes
Fe(1) N(3p) C(6a) 126.3(6) yes
C(5a) N(3p) C(6a) 106.0(7) yes
Fe(1) N(4p) C(7a) 126.8(7) yes
Fe(1) N(4p) C(8a) 127.5(6) yes
C(7a) N(4p) C(8a) 104.7(8) yes
N(1p) C(1a) C(1b) 109.1(9) yes
N(1p) C(1a) C(4m) 124.8(8) yes
C(1b) C(1a) C(4m) 126.1(9) yes
C(1a) C(1b) C(2b) 108.8(9) yes
C(1a) C(1b) C(111) 122.7(9) yes
C(2b) C(1b) C(111) 128.4(9) yes
C(2a) C(1m) C(3a) 127.4(9) yes
C(1b) C(2b) C(2a) 106.7(8) yes
C(1b) C(2b) C(121) 129(1) yes
C(2a) C(2b) C(121) 124(1) yes
N(1p) C(2a) C(1m) 124.5(8) yes
N(1p) C(2a) C(2b) 109.1(9) yes
C(1m) C(2a) C(2b) 126.1(9) yes
C(4a) C(2m) C(5a) 127(1) yes
N(2p) C(3a) C(1m) 123.4(9) yes
N(2p) C(3a) C(3b) 110.9(8) yes
C(1m) C(3a) C(3b) 125.8(9) yes
C(3a) C(3b) C(4b) 107.3(9) yes
C(3a) C(3b) C(131) 125.4(9) yes
C(4b) C(3b) C(131) 127(1) yes
C(6a) C(3m) C(7a) 127.2(9) yes
C(3b) C(4b) C(4a) 106.4(9) yes
C(3b) C(4b) C(141) 127(1) yes
C(4a) C(4b) C(141) 126.3(9) yes
N(2p) C(4a) C(2m) 122.7(9) yes
N(2p) C(4a) C(4b) 111.3(8) yes
C(2m) C(4a) C(4b) 125.9(9) yes
C(1a) C(4m) C(8a) 128(1) yes
N(3p) C(5a) C(2m) 125.2(8) yes
N(3p) C(5a) C(5b) 109.8(8) yes
C(2m) C(5a) C(5b) 125.0(9) yes
C(5a) C(5b) C(6b) 106.9(9) yes
C(5a) C(5b) C(151) 126.1(9) yes
C(6b) C(5b) C(151) 127.1(9) yes
N(3p) C(6a) C(3m) 123.9(8) yes
N(3p) C(6a) C(6b) 109.6(9) yes
C(3m) C(6a) C(6b) 126.5(9) yes
C(5b) C(6b) C(6a) 107.7(8) yes
C(5b) C(6b) C(161) 129(1) yes
C(6a) C(6b) C(161) 123(1) yes
N(4p) C(7a) C(3m) 124(1) yes
N(4p) C(7a) C(7b) 109.7(8) yes
C(3m) C(7a) C(7b) 125.9(9) yes
C(7a) C(7b) C(8b) 108.4(9) yes
C(7a) C(7b) C(171) 124.2(9) yes
C(8b) C(7b) C(171) 127(1) yes
N(4p) C(8a) C(4m) 122.7(9) yes
N(4p) C(8a) C(8b) 110.7(8) yes
C(4m) C(8a) C(8b) 127(1) yes
C(7b) C(8b) C(8a) 106(1) yes
C(7b) C(8b) C(181) 129(1) yes
C(8a) C(8b) C(181) 124.5(9) yes
S(1) C(11) C(12) 121.1(8) yes
S(1) C(11) C(16) 120.6(7) yes
C(12) C(11) C(16) 118.1(8) yes
N(1) C(12) C(11) 116.1(8) yes
N(1) C(12) C(13) 123.2(9) yes
C(11) C(12) C(13) 121(1) yes
C(12) C(13) C(14) 119(1) yes
C(13) C(14) C(15) 123(1) yes
C(14) C(15) C(16) 119(1) yes
N(2) C(16) C(11) 116.8(8) yes
N(2) C(16) C(15) 122.9(9) yes
C(11) C(16) C(15) 120.3(9) yes
O(1) C(17) N(1) 127(1) yes
O(1) C(17) C(18) 117(1) yes
N(1) C(17) C(18) 116(1) yes
F(1) C(18) F(2) 103(1) yes
F(1) C(18) F(3) 105(1) yes
F(1) C(18) C(17) 115(1) yes
F(2) C(18) F(3) 106(1) yes
F(2) C(18) C(17) 114(1) yes
F(3) C(18) C(17) 112(1) yes
O(2) C(27) N(2) 129(1) yes
O(2) C(27) C(28) 116(1) yes
N(2) C(27) C(28) 115(1) yes
F(4) C(28) F(5) 108(1) yes
F(4) C(28) F(6) 107(1) yes
F(4) C(28) C(27) 113(1) yes
F(5) C(28) F(6) 106(1) yes
F(5) C(28) C(27) 112(1) yes
F(6) C(28) C(27) 110(1) yes
C(1b) C(111) C(112) 115(1) yes
C(2b) C(121) C(122) 112.3(9) yes
C(3b) C(131) C(132) 110.7(9) yes
C(4b) C(141) C(142) 109(1) yes
C(5b) C(151) C(152) 115.1(9) yes
C(6b) C(161) C(162) 111.5(9) yes
C(7b) C(171) C(172) 111(1) yes
C(8b) C(181) C(182) 113(1) yes
C(202) C(201) C(203) 148(2) yes
C(201) C(202) C(203) 120 yes
C(201) C(203) C(202) 91(2) yes
C(201) C(203) C(204) 148(2) yes
C(202) C(203) C(204) 120 yes

loop_
_geom_bond_atom_site_label_1
_geom_bond_atom_site_label_2
_geom_bond_distance
_geom_bond_publ_flag
Fe(1) S(1) 2.356(3) yes
Fe(1) N(1p) 2.058(7) yes
Fe(1) N(2p) 2.047(8) yes
Fe(1) N(3p) 2.051(7) yes
Fe(1) N(4p) 2.037(9) yes
S(1) C(11) 1.778(8) yes
F(1) C(18) 1.33(2) yes
F(2) C(18) 1.29(2) yes
F(3) C(18) 1.29(2) yes
F(4) C(28) 1.33(1) yes
F(5) C(28) 1.30(2) yes
F(6) C(28) 1.31(2) yes
O(1) C(17) 1.21(1) yes
O(2) C(27) 1.20(1) yes
N(1) C(12) 1.40(1) yes
N(1) C(17) 1.33(2) yes
N(1p) C(1a) 1.38(1) yes
N(1p) C(2a) 1.40(1) yes
N(2) C(16) 1.42(1) yes
N(2) C(27) 1.30(2) yes
N(2p) C(3a) 1.39(1) yes
N(2p) C(4a) 1.39(1) yes
N(3p) C(5a) 1.38(1) yes
N(3p) C(6a) 1.39(1) yes
N(4p) C(7a) 1.38(1) yes
N(4p) C(8a) 1.40(1) yes
C(8a) C(8b) 1.43(2) yes
C(8b) C(181) 1.51(2) yes
C(1a) C(1b) 1.45(1) yes
C(1a) C(4m) 1.35(1) yes
C(1b) C(2b) 1.34(2) yes
C(1b) C(111) 1.54(2) yes
C(1m) C(2a) 1.36(2) yes
C(1m) C(3a) 1.39(1) yes
C(2b) C(2a) 1.46(1) yes
C(2b) C(121) 1.52(1) yes
C(2m) C(4a) 1.40(1) yes
C(2m) C(5a) 1.36(1) yes
C(3a) C(3b) 1.42(1) yes
C(3b) C(4b) 1.37(1) yes
C(3b) C(131) 1.52(1) yes
C(3m) C(6a) 1.39(2) yes
C(3m) C(7a) 1.36(1) yes
C(4b) C(4a) 1.43(1) yes
C(4b) C(141) 1.52(2) yes
C(4m) C(8a) 1.40(1) yes
C(5a) C(5b) 1.46(1) yes
C(5b) C(6b) 1.34(2) yes
C(5b) C(151) 1.51(2) yes
C(6a) C(6b) 1.44(1) yes
C(6b) C(161) 1.50(1) yes
C(7a) C(7b) 1.44(2) yes
C(7b) C(8b) 1.35(1) yes
C(7b) C(171) 1.53(2) yes
C(11) C(12) 1.41(1) yes
C(11) C(16) 1.40(1) yes
C(12) C(13) 1.39(1) yes
C(13) C(14) 1.36(2) yes
C(14) C(15) 1.37(2) yes
C(15) C(16) 1.38(1) yes
C(17) C(18) 1.50(2) yes
C(27) C(28) 1.53(2) yes
C(111) C(112) 1.50(2) yes
C(121) C(122) 1.50(1) yes
C(131) C(132) 1.54(1) yes
C(141) C(142) 1.42(2) yes
C(151) C(152) 1.48(2) yes
C(161) C(162) 1.51(1) yes
C(171) C(172) 1.51(2) yes
C(181) C(182) 1.49(2) yes
C(201) C(202) 1.40 yes
C(202) C(203) 1.40 yes
C(203) C(204) 1.54 yes
